data_7212638
loop_
_publ_author_name
'Constable, Edwin C.'
'Harris, Kate'
'Housecroft, Catherine E.'
'Neuburger, Markus'
'Zampese, Jennifer A.'

_publ_section_title
;
 Turning {M(tpy)2}n+ embraces and CH&#x22EF;\p interactions on and off in
 homoleptic cobalt(ii) and cobalt(iii)
 bis(2,2&#x2032;:6&#x2032;,2&#x2033;-terpyridine) complexes
;
_journal_issue 10
_journal_name_full CrystEngComm
_journal_page_first 2949
_journal_paper_doi 10.1039/c002834g
_journal_volume 12
_journal_year 2010
_chemical_formula_moiety 'C34 H30 Co N6 O2, C2 H3 N, H2 O, 3(Br)'
_chemical_formula_sum 'C36 H35 Br3 Co N7 O3'
_chemical_formula_weight 912.36
_space_group_IT_number 14
_symmetry_cell_setting monoclinic
_symmetry_space_group_name_Hall '-P 2yn'
_symmetry_space_group_name_H-M 'P 1 21/n 1'
_atom_sites_solution_hydrogens geom
_atom_sites_solution_primary direct
_audit_creation_date 07-09-12
_audit_creation_method CRYSTALS_ver_12.84
_cell_angle_alpha 90
_cell_angle_beta 110.8046(11)
_cell_angle_gamma 90
_cell_formula_units_Z 4
_cell_length_a 14.7647(4)
_cell_length_b 13.8679(3)
_cell_length_c 19.3849(5)
_cell_measurement_reflns_used 10316
_cell_measurement_temperature 173
_cell_measurement_theta_max 27
_cell_measurement_theta_min 1
_cell_volume 3710.36(16)
_computing_cell_refinement 'DENZO/SCALEPACK (Otwinowski & Minor, 1997)'
_computing_data_collection 'COLLECT (Nonius, 1997-2001).'
_computing_data_reduction 'DENZO/SCALEPACK (Otwinowski & Minor, 1997)'
_computing_molecular_graphics 'CAMERON (Watkin et al., 1996)'
_computing_publication_material 'CRYSTALS (Betteridge et al., 2003)'
_computing_structure_refinement 'CRYSTALS (Betteridge et al., 2003)'
_computing_structure_solution 'SIR92 (Altomare et al., 1994)'
_diffrn_ambient_temperature 173
_diffrn_measured_fraction_theta_full 0.995
_diffrn_measured_fraction_theta_max 0.989
_diffrn_measurement_device_type 'Nonius KappaCCD'
_diffrn_measurement_method '\f & \w scans'
_diffrn_radiation_monochromator graphite
_diffrn_radiation_type 'Mo K\a'
_diffrn_radiation_wavelength 0.71073
_diffrn_reflns_av_R_equivalents 0.000
_diffrn_reflns_limit_h_max 19
_diffrn_reflns_limit_h_min -16
_diffrn_reflns_limit_k_max 17
_diffrn_reflns_limit_k_min -17
_diffrn_reflns_limit_l_max 20
_diffrn_reflns_limit_l_min -25
_diffrn_reflns_number 22616
_diffrn_reflns_theta_full 26.707
_diffrn_reflns_theta_max 27.533
_diffrn_reflns_theta_min 1.849
_diffrn_standards_number 0
_exptl_absorpt_coefficient_mu 3.739
_exptl_absorpt_correction_T_max 0.93
_exptl_absorpt_correction_T_min 0.46
_exptl_absorpt_correction_type multi-scan
_exptl_absorpt_process_details 'DENZO/SCALEPACK (Otwinowski & Minor, 1997)'
_exptl_crystal_colour orange
_exptl_crystal_density_diffrn 1.633
_exptl_crystal_description plate
_exptl_crystal_F_000 1824
_exptl_crystal_size_max 0.21
_exptl_crystal_size_mid 0.21
_exptl_crystal_size_min 0.02
_refine_diff_density_max 0.77
_refine_diff_density_min -0.91
_refine_ls_extinction_method None
_refine_ls_goodness_of_fit_ref 1.0274
_refine_ls_hydrogen_treatment constr
_refine_ls_matrix_type full
_refine_ls_number_parameters 452
_refine_ls_number_reflns 4685
_refine_ls_number_restraints 0
_refine_ls_R_factor_all 0.0905
_refine_ls_R_factor_gt 0.0511
_refine_ls_shift/su_max 0.000688
_refine_ls_structure_factor_coef F
_refine_ls_weighting_details
;
Method, part 1, Chebychev polynomial, (Watkin, 1994, Prince, 1982)
[weight] = 1.0/[A~0~*T~0~(x)+A~1~*T~1~(x) ... +A~n-1~]*T~n-1~(x)]
where A~i~ are the Chebychev coefficients listed below and x= Fcalc/Fmax
Method = Robust Weighting (Prince, 1982)
W = [weight] * [1-(deltaF/6*sigmaF)^2^]^2^
A~i~ are:
1.12 0.684 0.787
;
_refine_ls_weighting_scheme calc
_refine_ls_wR_factor_all 0.0765
_refine_ls_wR_factor_gt 0.0567
_refine_ls_wR_factor_ref 0.0567
_reflns_limit_h_max 17
_reflns_limit_h_min -19
_reflns_limit_k_max 17
_reflns_limit_k_min 0
_reflns_limit_l_max 25
_reflns_limit_l_min 0
_reflns_number_gt 4685
_reflns_number_total 8451
_reflns_threshold_expression I>3.0\s(I)
_oxford_diffrn_Wilson_B_factor 0.00
_oxford_diffrn_Wilson_scale 0.00
_oxford_refine_ls_scale 0.1611(3)
_oxford_structure_analysis_title '9121143 kh078_173k'
_cod_data_source_file c002834g.txt
_cod_data_source_block CRYSTALS_kh078
_cod_depositor_comments
;
The following automatic conversions were performed:

'_symmetry_cell_setting' value 'Monoclinic' changed to 'monoclinic'
according to /home/saulius/struct/CIF-dictionaries/cif_core.dic
dictionary named 'cif_core.dic' version 2.4.2 from 2011-04-26.

Automatic conversion script
Id: cif_fix_values 1891 2012-01-12 08:04:46Z andrius 
;
_cod_original_sg_symbol_H-M 'P 21/n '
_cod_original_formula_sum 'C36 H35 Br3 Co1 N7 O3'
_cod_database_code 7212638

loop_
_symmetry_equiv_pos_as_xyz
x,y,z
-x,-y,-z
-x+1/2,y+1/2,-z+1/2
x+1/2,-y+1/2,z+1/2

loop_
_atom_site_label
_atom_site_type_symbol
_atom_site_fract_x
_atom_site_fract_y
_atom_site_fract_z
_atom_site_U_iso_or_equiv
_atom_site_occupancy
_atom_site_adp_type
_atom_site_refinement_flags_posn
Br1 Br 0.10909(4) 0.95511(4) 0.43984(4) 0.0397 1.0000 Uani .
Br2 Br 0.33837(6) 0.65475(7) 0.45267(5) 0.0709 1.0000 Uani .
Br3 Br 0.20801(6) 0.29333(5) 0.60721(4) 0.0561 1.0000 Uani .
Co1 Co -0.01088(5) 0.49572(5) 0.25150(4) 0.0244 1.0000 Uani .
N1 N 0.1176(3) 0.4873(3) 0.2450(2) 0.0248 1.0000 Uani .
N2 N -0.0489(3) 0.4515(3) 0.1552(2) 0.0271 1.0000 Uani .
N3 N -0.1495(3) 0.4940(3) 0.2316(3) 0.0258 1.0000 Uani .
N4 N 0.0045(3) 0.3699(3) 0.2988(3) 0.0277 1.0000 Uani .
N5 N 0.0304(3) 0.5389(3) 0.3482(2) 0.0253 1.0000 Uani .
N6 N -0.0135(3) 0.6324(3) 0.2313(3) 0.0288 1.0000 Uani .
N7 N 0.4732(5) 0.4419(6) 0.6611(4) 0.0639 1.0000 Uani .
C1 C 0.2023(4) 0.5128(4) 0.2970(3) 0.0332 1.0000 Uani .
C2 C 0.2872(4) 0.5054(5) 0.2838(3) 0.0388 1.0000 Uani .
C3 C 0.2876(4) 0.4722(5) 0.2173(3) 0.0379 1.0000 Uani .
C4 C 0.2012(4) 0.4470(5) 0.1631(3) 0.0367 1.0000 Uani .
C5 C 0.1166(4) 0.4559(4) 0.1777(3) 0.0304 1.0000 Uani .
C6 C 0.0190(4) 0.4329(4) 0.1249(3) 0.0290 1.0000 Uani .
C7 C -0.0058(4) 0.3972(4) 0.0552(3) 0.0332 1.0000 Uani .
C8 C -0.1054(4) 0.3804(4) 0.0147(3) 0.0318 1.0000 Uani .
C9 C -0.1746(4) 0.4005(4) 0.0469(3) 0.0286 1.0000 Uani .
C10 C -0.1444(4) 0.4362(4) 0.1169(3) 0.0287 1.0000 Uani .
C11 C -0.2028(4) 0.4639(4) 0.1620(3) 0.0285 1.0000 Uani .
C12 C -0.3029(4) 0.4592(4) 0.1369(3) 0.0335 1.0000 Uani .
C13 C -0.3489(4) 0.4870(4) 0.1844(4) 0.0350 1.0000 Uani .
C14 C -0.2949(4) 0.5184(4) 0.2543(3) 0.0350 1.0000 Uani .
C15 C -0.1957(4) 0.5201(4) 0.2753(3) 0.0303 1.0000 Uani .
C16 C -0.0130(4) 0.2836(4) 0.2667(4) 0.0358 1.0000 Uani .
C17 C 0.0014(4) 0.1985(4) 0.3066(4) 0.0396 1.0000 Uani .
C18 C 0.0348(4) 0.2025(5) 0.3814(4) 0.0430 1.0000 Uani .
C19 C 0.0538(4) 0.2919(4) 0.4173(3) 0.0361 1.0000 Uani .
C20 C 0.0388(4) 0.3742(4) 0.3745(3) 0.0298 1.0000 Uani .
C21 C 0.0559(4) 0.4736(4) 0.4028(3) 0.0252 1.0000 Uani .
C22 C 0.0959(4) 0.5024(4) 0.4760(3) 0.0293 1.0000 Uani .
C23 C 0.1089(4) 0.6023(4) 0.4903(3) 0.0295 1.0000 Uani .
C24 C 0.0816(4) 0.6692(4) 0.4335(3) 0.0291 1.0000 Uani .
C25 C 0.0426(4) 0.6333(4) 0.3616(3) 0.0275 1.0000 Uani .
C26 C 0.0133(4) 0.6892(4) 0.2929(3) 0.0288 1.0000 Uani .
C27 C 0.0156(4) 0.7888(4) 0.2878(3) 0.0360 1.0000 Uani .
C28 C -0.0107(4) 0.8309(4) 0.2186(4) 0.0388 1.0000 Uani .
C29 C -0.0383(4) 0.7732(4) 0.1564(3) 0.0371 1.0000 Uani .
C30 C -0.0389(4) 0.6750(4) 0.1649(3) 0.0313 1.0000 Uani .
C31 C -0.2233(4) 0.3153(5) -0.0941(3) 0.0415 1.0000 Uani .
C32 C -0.2225(5) 0.2681(6) -0.1637(4) 0.0568 1.0000 Uani .
C33 C 0.1800(4) 0.7240(4) 0.5808(3) 0.0316 1.0000 Uani .
C34 C 0.2242(5) 0.7298(5) 0.6631(3) 0.0400 1.0000 Uani .
C35 C 0.4387(6) 0.4224(6) 0.6021(6) 0.0610 1.0000 Uani .
C36 C 0.3917(8) 0.3969(8) 0.5231(6) 0.0843 1.0000 Uani .
O1 O 0.1494(3) 0.6251(3) 0.5625(2) 0.0340 1.0000 Uani .
O2 O -0.1246(3) 0.3443(3) -0.0526(2) 0.0376 1.0000 Uani .
O3 O 0.3290(3) 0.8724(3) 0.5079(2) 0.0416 1.0000 Uani .
H1 H 0.2789 0.9025 0.5017 0.0609 1.0000 Uiso R
H2 H 0.3282 0.8163 0.4951 0.0609 1.0000 Uiso R
H11 H 0.2030 0.5346 0.3425 0.0379 1.0000 Uiso R
H21 H 0.3451 0.5247 0.3201 0.0441 1.0000 Uiso R
H31 H 0.3455 0.4661 0.2083 0.0460 1.0000 Uiso R
H41 H 0.1996 0.4258 0.1172 0.0389 1.0000 Uiso R
H71 H 0.0408 0.3834 0.0345 0.0379 1.0000 Uiso R
H91 H -0.2398 0.3893 0.0211 0.0299 1.0000 Uiso R
H121 H -0.3387 0.4391 0.0889 0.0361 1.0000 Uiso R
H131 H -0.4161 0.4840 0.1687 0.0419 1.0000 Uiso R
H141 H -0.3245 0.5387 0.2876 0.0459 1.0000 Uiso R
H151 H -0.1591 0.5396 0.3230 0.0370 1.0000 Uiso R
H161 H -0.0367 0.2804 0.2156 0.0409 1.0000 Uiso R
H171 H -0.0112 0.1391 0.2823 0.0470 1.0000 Uiso R
H181 H 0.0458 0.1460 0.4087 0.0470 1.0000 Uiso R
H191 H 0.0760 0.2962 0.4684 0.0400 1.0000 Uiso R
H221 H 0.1129 0.4573 0.5146 0.0350 1.0000 Uiso R
H241 H 0.0900 0.7351 0.4436 0.0329 1.0000 Uiso R
H271 H 0.0351 0.8265 0.3301 0.0391 1.0000 Uiso R
H281 H -0.0099 0.8975 0.2144 0.0439 1.0000 Uiso R
H291 H -0.0570 0.8000 0.1093 0.0389 1.0000 Uiso R
H301 H -0.0558 0.6364 0.1236 0.0370 1.0000 Uiso R
H311 H -0.2657 0.3714 -0.1068 0.0460 1.0000 Uiso R
H312 H -0.2458 0.2711 -0.0647 0.0460 1.0000 Uiso R
H321 H -0.2876 0.2530 -0.1952 0.0839 1.0000 Uiso R
H322 H -0.1940 0.3102 -0.1894 0.0841 1.0000 Uiso R
H323 H -0.1852 0.2096 -0.1511 0.0839 1.0000 Uiso R
H331 H 0.1253 0.7675 0.5615 0.0379 1.0000 Uiso R
H332 H 0.2282 0.7400 0.5592 0.0380 1.0000 Uiso R
H341 H 0.2429 0.7954 0.6777 0.0589 1.0000 Uiso R
H342 H 0.1775 0.7095 0.6842 0.0589 1.0000 Uiso R
H343 H 0.2804 0.6888 0.6809 0.0589 1.0000 Uiso R
H361 H 0.3407 0.3506 0.5154 0.1501 1.0000 Uiso R
H362 H 0.4414 0.3695 0.5073 0.1500 1.0000 Uiso R
H363 H 0.3660 0.4547 0.4952 0.1500 1.0000 Uiso R

loop_
_atom_site_aniso_label
_atom_site_aniso_U_11
_atom_site_aniso_U_22
_atom_site_aniso_U_33
_atom_site_aniso_U_23
_atom_site_aniso_U_13
_atom_site_aniso_U_12
Br1 0.0332(3) 0.0315(3) 0.0450(3) -0.0062(3) 0.0022(2) 0.0022(2)
Br2 0.0490(4) 0.0853(6) 0.0693(5) -0.0394(5) 0.0097(4) 0.0031(4)
Br3 0.0761(5) 0.0356(3) 0.0461(4) -0.0033(3) 0.0087(3) 0.0083(3)
Co1 0.0198(3) 0.0246(3) 0.0278(3) -0.0045(3) 0.0069(3) -0.0018(3)
N1 0.0177(18) 0.030(2) 0.027(2) -0.0027(18) 0.0085(16) 0.0028(16)
N2 0.026(2) 0.025(2) 0.029(2) -0.0094(18) 0.0088(18) -0.0039(17)
N3 0.0147(17) 0.021(2) 0.042(3) -0.004(2) 0.0102(17) -0.0013(16)
N4 0.0200(19) 0.025(2) 0.040(3) -0.0023(19) 0.0136(19) -0.0007(17)
N5 0.027(2) 0.023(2) 0.026(2) -0.0034(17) 0.0089(17) 0.0015(17)
N6 0.023(2) 0.031(2) 0.031(2) -0.0001(18) 0.0084(18) -0.0039(17)
N7 0.057(4) 0.078(5) 0.056(4) -0.016(4) 0.020(3) -0.008(3)
C1 0.022(2) 0.038(3) 0.035(3) -0.006(2) 0.005(2) -0.009(2)
C2 0.024(3) 0.046(3) 0.043(3) 0.000(3) 0.008(2) 0.000(2)
C3 0.022(3) 0.054(4) 0.039(3) -0.003(3) 0.013(2) -0.007(2)
C4 0.032(3) 0.041(3) 0.037(3) -0.009(2) 0.011(2) -0.004(2)
C5 0.024(2) 0.036(3) 0.029(3) -0.004(2) 0.007(2) -0.002(2)
C6 0.020(2) 0.035(3) 0.033(3) -0.005(2) 0.011(2) 0.000(2)
C7 0.028(3) 0.033(3) 0.039(3) -0.006(2) 0.012(2) -0.002(2)
C8 0.031(3) 0.032(3) 0.030(3) -0.005(2) 0.007(2) -0.003(2)
C9 0.019(2) 0.030(3) 0.031(3) -0.007(2) 0.001(2) 0.002(2)
C10 0.026(2) 0.021(3) 0.037(3) 0.001(2) 0.009(2) 0.0016(19)
C11 0.024(2) 0.025(3) 0.035(3) 0.000(2) 0.008(2) -0.002(2)
C12 0.024(2) 0.029(3) 0.041(3) 0.000(2) 0.004(2) -0.001(2)
C13 0.019(2) 0.037(3) 0.048(3) 0.004(3) 0.012(2) -0.001(2)
C14 0.020(2) 0.046(4) 0.043(3) -0.002(3) 0.015(2) 0.000(2)
C15 0.025(2) 0.036(3) 0.034(3) 0.003(2) 0.015(2) 0.003(2)
C16 0.029(3) 0.027(3) 0.053(4) -0.007(2) 0.017(3) -0.003(2)
C17 0.035(3) 0.024(3) 0.060(4) -0.008(3) 0.018(3) -0.004(2)
C18 0.033(3) 0.029(3) 0.065(4) 0.006(3) 0.015(3) 0.001(2)
C19 0.028(3) 0.033(3) 0.041(3) 0.004(3) 0.004(2) -0.001(2)
C20 0.025(2) 0.030(3) 0.034(3) -0.006(2) 0.010(2) -0.001(2)
C21 0.023(2) 0.024(3) 0.029(3) -0.0006(19) 0.010(2) -0.0020(18)
C22 0.027(2) 0.030(3) 0.032(3) 0.004(2) 0.011(2) -0.004(2)
C23 0.025(2) 0.034(3) 0.031(3) -0.003(2) 0.011(2) -0.001(2)
C24 0.031(3) 0.019(2) 0.037(3) -0.005(2) 0.011(2) -0.003(2)
C25 0.026(2) 0.022(2) 0.033(3) -0.003(2) 0.009(2) -0.001(2)
C26 0.024(2) 0.028(3) 0.033(3) -0.001(2) 0.008(2) -0.004(2)
C27 0.038(3) 0.028(3) 0.035(3) -0.001(2) 0.005(2) 0.000(2)
C28 0.037(3) 0.026(3) 0.049(4) 0.003(3) 0.010(3) -0.001(2)
C29 0.038(3) 0.034(3) 0.032(3) 0.008(2) 0.003(2) -0.004(2)
C30 0.030(3) 0.039(3) 0.023(3) -0.003(2) 0.007(2) -0.004(2)
C31 0.030(3) 0.053(4) 0.035(3) -0.014(3) 0.005(2) -0.005(3)
C32 0.040(4) 0.068(5) 0.057(5) -0.026(4) 0.011(3) -0.003(3)
C33 0.037(3) 0.030(3) 0.027(3) -0.005(2) 0.010(2) -0.004(2)
C34 0.045(3) 0.037(3) 0.034(3) -0.009(2) 0.010(3) -0.010(3)
C35 0.048(4) 0.051(4) 0.089(7) -0.006(4) 0.031(5) 0.001(3)
C36 0.081(6) 0.087(7) 0.071(6) -0.030(5) 0.009(5) -0.003(5)
O1 0.044(2) 0.0285(19) 0.0272(19) -0.0019(15) 0.0102(17) -0.0072(17)
O2 0.0282(19) 0.051(2) 0.031(2) -0.0171(18) 0.0076(16) -0.0061(18)
O3 0.031(2) 0.046(2) 0.044(2) 0.0090(19) 0.0084(18) 0.0025(18)

loop_
_atom_type_symbol
_atom_type_scat_dispersion_real
_atom_type_scat_dispersion_imag
_atom_type_scat_Cromer_Mann_a1
_atom_type_scat_Cromer_Mann_b1
_atom_type_scat_Cromer_Mann_a2
_atom_type_scat_Cromer_Mann_b2
_atom_type_scat_Cromer_Mann_a3
_atom_type_scat_Cromer_Mann_b3
_atom_type_scat_Cromer_Mann_a4
_atom_type_scat_Cromer_Mann_b4
_atom_type_scat_Cromer_Mann_c
_atom_type_scat_source
C 0.0033 0.0016 2.3100 20.8439 1.0200 10.2075 1.5886 0.5687 0.8650 51.6512 0.2156 'International Tables Vol C 4.2.6.8 and 6.1.1.4'
H 0.0000 0.0000 0.4930 10.5109 0.3229 26.1257 0.1402 3.1424 0.0408 57.7998 0.0030 'International Tables Vol C 4.2.6.8 and 6.1.1.4'
Co 0.3494 0.9721 12.2841 4.2791 7.3409 0.2784 4.0034 13.5359 2.3488 71.1692 1.0118 'International Tables Vol C 4.2.6.8 and 6.1.1.4'
N 0.0061 0.0033 12.2126 0.0057 3.1322 9.8933 2.0125 28.9975 1.1663 0.5826 -11.5290 'International Tables Vol C 4.2.6.8 and 6.1.1.4'
O 0.0106 0.0060 3.0485 13.2771 2.2868 5.7011 1.5463 0.3239 0.8670 32.9089 0.2508 'International Tables Vol C 4.2.6.8 and 6.1.1.4'
Br -0.2901 2.4595 17.1789 2.1723 5.2358 16.5796 5.6377 0.2609 3.9851 41.4328 2.9557 'International Tables Vol C 4.2.6.8 and 6.1.1.4'

loop_
_geom_angle_atom_site_label_1
_geom_angle_atom_site_label_2
_geom_angle_atom_site_label_3
_geom_angle
_geom_angle_publ_flag
N1 Co1 N2 82.44(19) yes
N1 Co1 N3 165.22(19) yes
N2 Co1 N3 82.80(19) yes
N1 Co1 N4 91.32(18) yes
N2 Co1 N4 96.9(2) yes
N3 Co1 N4 91.22(18) yes
N1 Co1 N5 96.14(19) yes
N2 Co1 N5 178.51(19) yes
N3 Co1 N5 98.63(19) yes
N4 Co1 N5 82.61(19) yes
N1 Co1 N6 89.75(19) yes
N2 Co1 N6 98.2(2) yes
N3 Co1 N6 91.60(18) yes
N4 Co1 N6 164.8(2) yes
N5 Co1 N6 82.2(2) yes
Co1 N1 C1 127.0(4) yes
Co1 N1 C5 113.5(3) yes
C1 N1 C5 119.3(4) yes
Co1 N2 C6 119.6(3) yes
Co1 N2 C10 119.2(4) yes
C6 N2 C10 121.2(4) yes
Co1 N3 C11 113.4(3) yes
Co1 N3 C15 128.3(4) yes
C11 N3 C15 118.3(4) yes
Co1 N4 C16 127.9(4) yes
Co1 N4 C20 113.6(4) yes
C16 N4 C20 118.4(5) yes
Co1 N5 C21 118.7(3) yes
Co1 N5 C25 119.1(4) yes
C21 N5 C25 121.9(5) yes
Co1 N6 C26 114.1(4) yes
Co1 N6 C30 127.2(4) yes
C26 N6 C30 118.6(5) yes
N1 C1 C2 120.6(6) yes
N1 C1 H11 119.4 no
C2 C1 H11 120.0 no
C1 C2 C3 120.8(5) yes
C1 C2 H21 119.5 no
C3 C2 H21 119.7 no
C2 C3 C4 119.3(5) yes
C2 C3 H31 121.0 no
C4 C3 H31 119.7 no
C3 C4 C5 118.7(6) yes
C3 C4 H41 120.7 no
C5 C4 H41 120.6 no
C4 C5 N1 121.3(5) yes
C4 C5 C6 124.7(5) yes
N1 C5 C6 114.0(5) yes
C5 C6 N2 110.4(5) yes
C5 C6 C7 128.3(5) yes
N2 C6 C7 121.3(5) yes
C6 C7 C8 118.0(5) yes
C6 C7 H71 121.5 no
C8 C7 H71 120.4 no
C7 C8 C9 119.8(5) yes
C7 C8 O2 115.0(5) yes
C9 C8 O2 125.1(5) yes
C8 C9 C10 118.9(5) yes
C8 C9 H91 120.6 no
C10 C9 H91 120.5 no
C9 C10 N2 120.7(5) yes
C9 C10 C11 129.0(5) yes
N2 C10 C11 110.3(5) yes
C10 C11 N3 114.3(4) yes
C10 C11 C12 123.6(5) yes
N3 C11 C12 122.1(5) yes
C11 C12 C13 118.0(5) yes
C11 C12 H121 121.3 no
C13 C12 H121 120.6 no
C12 C13 C14 119.7(5) yes
C12 C13 H131 119.4 no
C14 C13 H131 120.9 no
C13 C14 C15 118.7(5) yes
C13 C14 H141 121.5 no
C15 C14 H141 119.8 no
C14 C15 N3 123.2(5) yes
C14 C15 H151 118.7 no
N3 C15 H151 118.1 no
N4 C16 C17 122.6(6) yes
N4 C16 H161 118.7 no
C17 C16 H161 118.7 no
C16 C17 C18 119.1(6) yes
C16 C17 H171 120.5 no
C18 C17 H171 120.4 no
C17 C18 C19 120.0(6) yes
C17 C18 H181 120.0 no
C19 C18 H181 120.0 no
C18 C19 C20 118.1(6) yes
C18 C19 H191 121.3 no
C20 C19 H191 120.5 no
C19 C20 N4 121.7(5) yes
C19 C20 C21 125.5(5) yes
N4 C20 C21 112.8(5) yes
C20 C21 N5 112.1(4) yes
C20 C21 C22 127.1(5) yes
N5 C21 C22 120.7(5) yes
C21 C22 C23 117.5(5) yes
C21 C22 H221 121.3 no
C23 C22 H221 121.2 no
C22 C23 C24 121.4(5) yes
C22 C23 O1 114.4(5) yes
C24 C23 O1 124.2(5) yes
C23 C24 C25 117.0(5) yes
C23 C24 H241 120.7 no
C25 C24 H241 122.3 no
C24 C25 N5 121.6(5) yes
C24 C25 C26 127.0(5) yes
N5 C25 C26 111.5(5) yes
C25 C26 N6 112.9(5) yes
C25 C26 C27 125.8(5) yes
N6 C26 C27 121.2(5) yes
C26 C27 C28 118.9(5) yes
C26 C27 H271 120.4 no
C28 C27 H271 120.7 no
C27 C28 C29 119.7(5) yes
C27 C28 H281 119.7 no
C29 C28 H281 120.6 no
C28 C29 C30 118.8(5) yes
C28 C29 H291 121.2 no
C30 C29 H291 120.0 no
C29 C30 N6 122.8(5) yes
C29 C30 H301 118.9 no
N6 C30 H301 118.3 no
C32 C31 O2 106.9(5) yes
C32 C31 H311 109.3 no
O2 C31 H311 110.4 no
C32 C31 H312 111.4 no
O2 C31 H312 109.6 no
H311 C31 H312 109.2 no
C31 C32 H321 109.8 no
C31 C32 H322 110.4 no
H321 C32 H322 109.1 no
C31 C32 H323 109.1 no
H321 C32 H323 109.3 no
H322 C32 H323 109.2 no
C34 C33 O1 107.0(5) yes
C34 C33 H331 111.6 no
O1 C33 H331 110.5 no
C34 C33 H332 109.8 no
O1 C33 H332 108.8 no
H331 C33 H332 109.2 no
C33 C34 H341 109.5 no
C33 C34 H342 109.3 no
H341 C34 H342 109.0 no
C33 C34 H343 110.3 no
H341 C34 H343 109.4 no
H342 C34 H343 109.3 no
N7 C35 C36 179.4(9) yes
C35 C36 H361 111.9 no
C35 C36 H362 106.9 no
H361 C36 H362 109.3 no
C35 C36 H363 109.1 no
H361 C36 H363 109.8 no
H362 C36 H363 109.8 no
C33 O1 C23 117.5(4) yes
C31 O2 C8 118.1(4) yes
H1 O3 H2 121.7 no

loop_
_geom_bond_atom_site_label_1
_geom_bond_atom_site_label_2
_geom_bond_distance
_geom_bond_publ_flag
Co1 N1 1.949(4) yes
Co1 N2 1.853(4) yes
Co1 N3 1.943(4) yes
Co1 N4 1.947(5) yes
Co1 N5 1.853(4) yes
Co1 N6 1.933(5) yes
N1 C1 1.346(7) yes
N1 C5 1.370(7) yes
N2 C6 1.355(7) yes
N2 C10 1.356(7) yes
N3 C11 1.363(7) yes
N3 C15 1.314(7) yes
N4 C16 1.331(7) yes
N4 C20 1.374(7) yes
N5 C21 1.339(7) yes
N5 C25 1.335(7) yes
N6 C26 1.367(7) yes
N6 C30 1.342(7) yes
N7 C35 1.108(11) yes
C1 C2 1.369(8) yes
C1 H11 0.928 no
C2 C3 1.373(9) yes
C2 H21 0.932 no
C3 C4 1.379(8) yes
C3 H31 0.935 no
C4 C5 1.380(8) yes
C4 H41 0.929 no
C5 C6 1.477(7) yes
C6 C7 1.361(8) yes
C7 C8 1.418(7) yes
C7 H71 0.931 no
C8 C9 1.401(8) yes
C8 O2 1.331(7) yes
C9 C10 1.363(8) yes
C9 H91 0.927 no
C10 C11 1.480(8) yes
C11 C12 1.384(7) yes
C12 C13 1.379(9) yes
C12 H121 0.935 no
C13 C14 1.377(9) yes
C13 H131 0.929 no
C14 C15 1.375(7) yes
C14 H141 0.940 no
C15 H151 0.930 no
C16 C17 1.385(9) yes
C16 H161 0.927 no
C17 C18 1.357(10) yes
C17 H171 0.933 no
C18 C19 1.402(9) yes
C18 H181 0.927 no
C19 C20 1.382(8) yes
C19 H191 0.928 no
C20 C21 1.472(7) yes
C21 C22 1.389(8) yes
C22 C23 1.412(8) yes
C22 H221 0.938 no
C23 C24 1.386(8) yes
C23 O1 1.350(7) yes
C24 C25 1.397(8) yes
C24 H241 0.933 no
C25 C26 1.468(8) yes
C26 C27 1.386(8) yes
C27 C28 1.386(9) yes
C27 H271 0.928 no
C28 C29 1.382(9) yes
C28 H281 0.928 no
C29 C30 1.372(8) yes
C29 H291 0.932 no
C30 H301 0.922 no
C31 C32 1.504(9) yes
C31 O2 1.450(7) yes
C31 H311 0.974 no
C31 H312 0.972 no
C32 H321 0.962 no
C32 H322 0.957 no
C32 H323 0.962 no
C33 C34 1.495(8) yes
C33 O1 1.448(7) yes
C33 H331 0.969 no
C33 H332 0.972 no
C34 H341 0.964 no
C34 H342 0.961 no
C34 H343 0.962 no
C35 C36 1.483(13) yes
C36 H361 0.959 no
C36 H362 0.968 no
C36 H363 0.967 no
O3 H1 0.820 no
O3 H2 0.816 no

loop_
_oxford_twin_element_scale_factors
0.7396(16)
0.2604(16)
